data_2104364
loop_
_publ_author_name
'Bouhmaida, Nouzha'
'Bonhomme, Fran\,cois'
'Guillot, Beno\^it'
'Jelsch, Christian'
'Ghermani, Nour Eddine'

_publ_section_title
;
 Charge density and electrostatic potential analyses in paracetamol
;
_journal_issue 3
_journal_name_full 'Acta Crystallographica Section B'
_journal_page_first 363
_journal_page_last 374
_journal_paper_doi 10.1107/S0108768109008271
_journal_volume 65
_journal_year 2009
_chemical_formula_moiety 'C8 H9 N O2'
_chemical_formula_sum 'C8 H9 N O2'
_chemical_formula_weight 151.16
_space_group_IT_number 14
_symmetry_cell_setting monoclinic
_symmetry_space_group_name_Hall '-P 2yn'
_symmetry_space_group_name_H-M 'P 1 21/n 1'
_atom_type_scat_source 'International Tables Vol C Tables 4.2.6.8 and 6.1.1.4'
_cell_angle_alpha 90
_cell_angle_beta 97.8650(10)
_cell_angle_gamma 90
_cell_formula_units_Z 4
_cell_length_a 7.0915(3)
_cell_length_b 9.2149(4)
_cell_length_c 11.6015(5)
_cell_measurement_temperature 100(2)
_cell_volume 751.00(6)
_computing_cell_refinement 'SAINT (5.007),BRUKER AXS'
_computing_data_collection 'ASTRO (5.007), BRUKER AXS'
_computing_data_reduction 'SORTAV, J. Appl. Cryst. 1997, 30, 421'
_computing_structure_refinement 'MOLLY,  Acta Cryst. 1978, A34, 909'
_computing_structure_solution 'SHELXS-97 (Sheldrick, 1990)'
_diffrn_ambient_temperature 100(2)
_diffrn_measured_fraction_theta_full 0.842
_diffrn_measured_fraction_theta_max 0.842
_diffrn_measurement_device_type 'SMART 1000 CCD'
_diffrn_measurement_method CCD
_diffrn_radiation_monochromator graphite
_diffrn_radiation_source 'fine-focus sealed tube'
_diffrn_radiation_type MoK\a
_diffrn_radiation_wavelength 0.71073
_diffrn_reflns_av_R_equivalents 0.0248
_diffrn_reflns_limit_h_max 16
_diffrn_reflns_limit_h_min -17
_diffrn_reflns_limit_k_max 20
_diffrn_reflns_limit_k_min -21
_diffrn_reflns_limit_l_max 28
_diffrn_reflns_limit_l_min -25
_diffrn_reflns_number 45383
_diffrn_reflns_theta_full 46.46
_diffrn_reflns_theta_max 59.51
_diffrn_reflns_theta_min 2.26
_exptl_absorpt_coefficient_mu 0.097
_exptl_absorpt_correction_type empirical
_exptl_absorpt_process_details
;
Empirical absorption correction using spherical harmonics,
 implemented in SADABS - Bruker Nonius area detector scaling
and absorption correction - V2.10
Ratio of minimum to maximum apparent transmission:  0.932780
;
_exptl_crystal_colour colorless
_exptl_crystal_density_diffrn 1.337
_exptl_crystal_density_method 'not measured'
_exptl_crystal_description block
_exptl_crystal_F_000 320
_exptl_crystal_size_max 0.42
_exptl_crystal_size_mid 0.35
_exptl_crystal_size_min 0.28
_refine_diff_density_max 0.103
_refine_diff_density_min -0.087
_refine_ls_extinction_method none
_refine_ls_goodness_of_fit_ref 0.887
_refine_ls_hydrogen_treatment refU
_refine_ls_matrix_type full
_refine_ls_number_parameters 278
_refine_ls_number_reflns 6435
_refine_ls_number_restraints 0
_refine_ls_R_factor_gt 0.0180
_refine_ls_shift/su_max 0
_refine_ls_structure_factor_coef F
_refine_ls_weighting_details
;
calc w1 = 1/[s^2^(Fo)]
;
_refine_ls_weighting_scheme calc
_refine_ls_wR_factor_ref 0.0205
_reflns_number_gt 6435
_reflns_number_total 9441
_reflns_threshold_expression 'I >3 \s(I)'
_cod_data_source_file gw5002.cif
_cod_data_source_block 1
_cod_original_sg_symbol_H-M 'P 21/n'
_cod_database_code 2104364
_cod_database_fobs_code 2104364

loop_
_symmetry_equiv_pos_as_xyz
'x, y, z'
'-x+1/2, y+1/2, -z+1/2'
'-x, -y, -z'
'x-1/2, -y-1/2, z-1/2'

loop_
_atom_site_type_symbol
_atom_site_label
_atom_site_fract_x
_atom_site_fract_y
_atom_site_fract_z
_atom_site_U_iso_or_equiv
_atom_site_adp_type
_atom_site_calc_flag
_atom_site_refinement_flags
_atom_site_occupancy
_atom_site_disorder_assembly
_atom_site_disorder_group
O O4 0.83573(3) 0.42321(3) 0.27736(2) 0.01706(4) Uani d . 1 . .
O O8 0.64663(3) -0.00573(3) 0.69136(2) 0.01838(4) Uani d . 1 . .
N N7 0.94805(3) 0.05129(3) 0.66039(2) 0.01249(3) Uani d . 1 . .
C C1 0.91188(3) 0.14266(3) 0.56170(2) 0.01120(3) Uani d . 1 . .
C C4 0.86614(4) 0.33084(3) 0.37039(2) 0.01256(4) Uani d . 1 . .
C C5 0.71954(4) 0.23699(3) 0.39018(3) 0.01348(4) Uani d . 1 . .
C C3 1.03765(4) 0.32839(3) 0.44549(3) 0.01501(4) Uani d . 1 . .
C C2 1.05982(4) 0.23486(3) 0.54034(3) 0.01437(4) Uani d . 1 . .
C C6 0.74178(4) 0.14284(3) 0.48505(2) 0.01286(4) Uani d . 1 . .
C C8 0.82133(4) -0.01424(3) 0.71961(2) 0.01300(4) Uani d . 1 . .
C C9 0.90728(5) -0.10118(4) 0.82381(3) 0.01874(5) Uani d . 1 . .
H H5 0.5979(11) 0.2363(9) 0.3336(7) 0.0225(17) Uiso d . 1 . .
H H6 0.6418(11) 0.0753(9) 0.4966(7) 0.0229(18) Uiso d . 1 . .
H H7 1.0732(13) 0.0417(10) 0.6873(8) 0.0275(19) Uiso d . 1 . .
H H2 1.1805(13) 0.2325(10) 0.5948(8) 0.031(2) Uiso d . 1 . .
H H3 1.1445(12) 0.3910(9) 0.4320(8) 0.0241(18) Uiso d . 1 . .
H H4 0.9525(14) 0.4582(11) 0.2571(9) 0.039(2) Uiso d . 1 . .
H H91 0.8355(14) -0.0857(12) 0.8877(9) 0.040(2) Uiso d . 1 . .
H H92 0.8966(15) -0.2061(13) 0.8084(9) 0.048(3) Uiso d . 1 . .
H H93 1.0408(15) -0.0847(12) 0.8453(10) 0.046(3) Uiso d . 1 . .

loop_
_atom_site_aniso_label
_atom_site_aniso_U_11
_atom_site_aniso_U_22
_atom_site_aniso_U_33
_atom_site_aniso_U_12
_atom_site_aniso_U_13
_atom_site_aniso_U_23
O4 0.01154(6) 0.02147(9) 0.01759(9) -0.00089(6) -0.00013(6) 0.00716(7)
O8 0.01103(6) 0.02696(11) 0.01771(9) -0.00229(6) 0.00395(6) 0.00081(8)
N7 0.00982(6) 0.01473(8) 0.01291(7) -0.00067(5) 0.00160(5) 0.00145(6)
C1 0.00945(6) 0.01256(8) 0.01153(7) -0.00088(5) 0.00127(6) -0.00059(6)
C4 0.01022(7) 0.01412(8) 0.01308(8) -0.00037(6) 0.00072(6) 0.00092(7)
C5 0.00991(7) 0.01622(9) 0.01381(9) -0.00154(6) -0.00017(6) 0.00065(7)
C3 0.01108(7) 0.01729(10) 0.01593(10) -0.00358(7) -0.00077(7) 0.00337(8)
C2 0.01051(7) 0.01703(9) 0.01479(9) -0.00334(6) -0.00104(7) 0.00253(8)
C6 0.00975(7) 0.01498(9) 0.01355(8) -0.00226(6) 0.00053(6) 0.00009(7)
C8 0.01216(7) 0.01399(8) 0.01334(8) -0.00111(6) 0.00353(7) -0.00060(7)
C9 0.01976(11) 0.01930(11) 0.01777(11) 0.00134(9) 0.00479(9) 0.00513(9)

loop_
_geom_angle_atom_site_label_1
_geom_angle_atom_site_label_2
_geom_angle_atom_site_label_3
_geom_angle_site_symmetry_1
_geom_angle_site_symmetry_3
_geom_angle
_geom_angle_publ_flag
C4 O4 H4 . . 111.0(6) ?
C8 N7 C1 . . 128.28(2) ?
C8 N7 H7 . . 118.2(6) ?
C1 N7 H7 . . 113.4(6) ?
C6 C1 C2 . . 119.33(2) ?
C6 C1 N7 . . 124.09(2) ?
C2 C1 N7 . . 116.57(2) ?
O4 C4 C5 . . 118.34(2) ?
O4 C4 C3 . . 122.15(2) ?
C5 C4 C3 . . 119.50(3) ?
C6 C5 C4 . . 120.63(2) ?
C6 C5 H5 . . 120.3(5) ?
C4 C5 H5 . . 119.1(5) ?
C2 C3 C4 . . 119.92(2) ?
C2 C3 H3 . . 119.0(5) ?
C4 C3 H3 . . 121.1(5) ?
C3 C2 C1 . . 120.72(2) ?
C3 C2 H2 . . 120.8(5) ?
C1 C2 H2 . . 118.4(5) ?
C5 C6 C1 . . 119.87(2) ?
C5 C6 H6 . . 120.3(5) ?
C1 C6 H6 . . 119.8(5) ?
O8 C8 N7 . . 123.32(3) ?
O8 C8 C9 . . 121.69(3) ?
N7 C8 C9 . . 115.00(3) ?
C8 C9 H91 . . 109.8(6) ?
C8 C9 H92 . . 111.3(6) ?
H91 C9 H92 . . 104.4(9) ?
C8 C9 H93 . . 113.7(7) ?
H91 C9 H93 . . 112.5(9) ?
H92 C9 H93 . . 104.6(9) ?

loop_
_geom_bond_atom_site_label_1
_geom_bond_atom_site_label_2
_geom_bond_site_symmetry_2
_geom_bond_distance
_geom_bond_publ_flag
O4 C4 . 1.3683(4) ?
O4 H4 . 0.948(10) ?
O8 C8 . 1.2399(4) ?
N7 C8 . 1.3465(3) ?
N7 C1 . 1.4160(4) ?
N7 H7 . 0.904(9) ?
C1 C6 . 1.3972(4) ?
C1 C2 . 1.3982(4) ?
C4 C5 . 1.3953(4) ?
C4 C3 . 1.3960(4) ?
C5 C6 . 1.3934(4) ?
C5 H5 . 1.009(8) ?
C3 C2 . 1.3896(4) ?
C3 H3 . 0.982(8) ?
C2 H2 . 0.992(9) ?
C6 H6 . 0.966(8) ?
C8 C9 . 1.5077(5) ?
C9 H91 . 0.966(11) ?
C9 H92 . 0.985(12) ?
C9 H93 . 0.958(11) ?

loop_
_cod_related_entry_id
_cod_related_entry_database
_cod_related_entry_code
1 ChemSpider 1906
